data_4064139
loop_
_publ_author_name
'Fulmer, Gregory R.'
'Kaminsky, Werner'
'Kemp, Richard A.'
'Goldberg, Karen I.'

_publ_section_title
;
 Syntheses and Characterization of Palladium Complexes with a Hemilabile
 &#x201C;PCO&#x201D; Pincer Ligand
;
_journal_issue 6
_journal_name_full Organometallics
_journal_page_first 1627
_journal_paper_doi 10.1021/om101150y
_journal_volume 30
_journal_year 2011
_chemical_formula_moiety 'C34 H58 O4 P2 Pd2'
_chemical_formula_sum 'C34 H58 O4 P2 Pd2'
_chemical_formula_weight 805.54
_chemical_name_common '[(tBuPCO)u-Pd(u-OH)]2'
_chemical_name_systematic (7)
_space_group_IT_number 14
_symmetry_cell_setting monoclinic
_symmetry_Int_Tables_number 14
_symmetry_space_group_name_Hall '-P 2ybc'
_symmetry_space_group_name_H-M 'P 1 21/c 1'
_atom_sites_solution_hydrogens geom
_atom_sites_solution_primary direct
_atom_sites_solution_secondary difmap
_audit_creation_method 'WinGX routine CIF_UPDATE'
_cell_angle_alpha 90
_cell_angle_beta 97.4150(10)
_cell_angle_gamma 90
_cell_formula_units_Z 2
_cell_length_a 8.00940(10)
_cell_length_b 24.7036(4)
_cell_length_c 8.85420(10)
_cell_measurement_reflns_used 234
_cell_measurement_temperature 100(2)
_cell_measurement_theta_max 20
_cell_measurement_theta_min 3
_cell_volume 1737.25(4)
_computing_cell_refinement 'SAINT (Bruker, 2007)'
_computing_data_collection 'APEX2 (Bruker, 2007)'
_computing_data_reduction 'SAINT (Bruker, 2007)'
_computing_molecular_graphics 'ORTEP-3 for Windows (Farrugia, 1997)'
_computing_publication_material 'SHELXL-97 (Sheldrick, 1997)'
_computing_structure_refinement 'SHELXL-97 (Sheldrick, 2008)'
_computing_structure_solution 'SHELXS97 (Sheldrick, 1997)'
_diffrn_ambient_temperature 100(2)
_diffrn_measured_fraction_theta_full 0.999
_diffrn_measured_fraction_theta_max 0.999
_diffrn_measurement_device_type 'Bruker APEXII CCD area-detector'
_diffrn_measurement_method '\f and \w scans'
_diffrn_radiation_monochromator graphite
_diffrn_radiation_type MoK\a
_diffrn_radiation_wavelength 0.71073
_diffrn_reflns_av_R_equivalents 0.0155
_diffrn_reflns_av_unetI/netI 0.0097
_diffrn_reflns_limit_h_max 11
_diffrn_reflns_limit_h_min -11
_diffrn_reflns_limit_k_max 35
_diffrn_reflns_limit_k_min -35
_diffrn_reflns_limit_l_max 12
_diffrn_reflns_limit_l_min -12
_diffrn_reflns_number 37081
_diffrn_reflns_theta_full 25
_diffrn_reflns_theta_max 30.55
_diffrn_reflns_theta_min 1.65
_diffrn_source 'fine-focus sealed tube'
_exptl_absorpt_coefficient_mu 1.162
_exptl_absorpt_correction_T_max 0.8449
_exptl_absorpt_correction_T_min 0.7759
_exptl_absorpt_correction_type multi-scan
_exptl_absorpt_process_details '(SADABS; Bruker, 2007)'
_exptl_crystal_colour 'Color here'
_exptl_crystal_density_diffrn 1.54
_exptl_crystal_density_method 'not measured'
_exptl_crystal_description 'Shape here'
_exptl_crystal_F_000 832
_exptl_crystal_size_max 0.23
_exptl_crystal_size_mid 0.18
_exptl_crystal_size_min 0.15
_refine_diff_density_max 0.587
_refine_diff_density_min -0.532
_refine_diff_density_rms 0.059
_refine_ls_extinction_method none
_refine_ls_goodness_of_fit_ref 0.999
_refine_ls_hydrogen_treatment mixed
_refine_ls_matrix_type full
_refine_ls_number_parameters 201
_refine_ls_number_reflns 5322
_refine_ls_number_restraints 0
_refine_ls_restrained_S_all 0.999
_refine_ls_R_factor_all 0.0165
_refine_ls_R_factor_gt 0.0155
_refine_ls_shift/su_max 0.005
_refine_ls_shift/su_mean 0
_refine_ls_structure_factor_coef Fsqd
_refine_ls_weighting_details 'calc w=1/[\s^2^(Fo^2^)+(0.0264P)^2^+1.0951P] where P=(Fo^2^+2Fc^2^)/3'
_refine_ls_weighting_scheme calc
_refine_ls_wR_factor_gt 0.0445
_refine_ls_wR_factor_ref 0.0453
_reflns_number_gt 5103
_reflns_number_total 5322
_reflns_threshold_expression >2\s(I)
_cod_data_source_file om101150y_si_002.cif
_cod_data_source_block (7)
_cod_depositor_comments
;
The following automatic conversions were performed:

'_symmetry_cell_setting' value 'Monoclinic' changed to 'monoclinic'
according to /home/saulius/struct/CIF-dictionaries/cif_core.dic
dictionary named 'cif_core.dic' version 2.4.1 from 2010-06-29.

Automatic conversion script
Id: cif_fix_values 1715 2011-07-08 13:25:40Z adriana 
;
_cod_original_sg_symbol_H-M 'P 21/c'
_cod_database_code 4064139

loop_
_symmetry_equiv_pos_as_xyz
'x, y, z'
'-x, y+1/2, -z+1/2'
'-x, -y, -z'
'x, -y-1/2, z-1/2'

loop_
_atom_site_label
_atom_site_type_symbol
_atom_site_fract_x
_atom_site_fract_y
_atom_site_fract_z
_atom_site_U_iso_or_equiv
_atom_site_adp_type
_atom_site_occupancy
_atom_site_symmetry_multiplicity
_atom_site_calc_flag
_atom_site_refinement_flags
C8 C 0.40765(14) 0.68856(4) 0.00932(12) 0.01224(18) Uani 1 1 d .
H8A H 0.4693 0.6982 -0.0769 0.015 Uiso 1 1 calc R
H8B H 0.3338 0.7192 0.0288 0.015 Uiso 1 1 calc R
C10 C 0.00571(15) 0.57662(5) 0.06366(14) 0.0171(2) Uani 1 1 d .
H10A H 0.0868 0.5487 0.1029 0.026 Uiso 1 1 calc R
H10B H -0.0397 0.5681 -0.0418 0.026 Uiso 1 1 calc R
H10C H -0.0864 0.5779 0.1265 0.026 Uiso 1 1 calc R
C11 C 0.15715(15) 0.64489(5) 0.23689(13) 0.0173(2) Uani 1 1 d .
H11A H 0.2387 0.6174 0.278 0.026 Uiso 1 1 calc R
H11B H 0.0616 0.645 0.2958 0.026 Uiso 1 1 calc R
H11C H 0.2111 0.6806 0.2438 0.026 Uiso 1 1 calc R
C1 C 0.56253(13) 0.62127(4) 0.18838(12) 0.01028(17) Uani 1 1 d .
C2 C 0.52918(13) 0.67629(4) 0.14915(12) 0.01103(18) Uani 1 1 d .
C3 C 0.60012(14) 0.71880(4) 0.23882(13) 0.01391(19) Uani 1 1 d .
H3 H 0.5785 0.7552 0.2072 0.017 Uiso 1 1 calc R
C4 C 0.70232(15) 0.70809(5) 0.37431(14) 0.0160(2) Uani 1 1 d .
H4 H 0.752 0.7369 0.4355 0.019 Uiso 1 1 calc R
C5 C 0.73086(14) 0.65479(5) 0.41914(13) 0.0153(2) Uani 1 1 d .
H5 H 0.7983 0.6474 0.5132 0.018 Uiso 1 1 calc R
C6 C 0.66267(13) 0.61149(4) 0.32904(12) 0.01156(18) Uani 1 1 d .
C7 C 0.70008(15) 0.55555(4) 0.39294(13) 0.01367(19) Uani 1 1 d .
H7A H 0.6186 0.5292 0.3413 0.016 Uiso 1 1 calc R
H7B H 0.8148 0.5444 0.3757 0.016 Uiso 1 1 calc R
C9 C 0.09425(14) 0.63192(4) 0.06888(13) 0.01238(18) Uani 1 1 d .
C12 C -0.03186(15) 0.67573(5) 0.00712(15) 0.0188(2) Uani 1 1 d .
H12A H 0.027 0.7103 0.002 0.028 Uiso 1 1 calc R
H12B H -0.1188 0.6793 0.0749 0.028 Uiso 1 1 calc R
H12C H -0.0845 0.6656 -0.095 0.028 Uiso 1 1 calc R
C13 C 0.22783(14) 0.62963(4) -0.24619(12) 0.01266(19) Uani 1 1 d .
C14 C 0.39092(15) 0.61502(5) -0.31208(13) 0.0172(2) Uani 1 1 d .
H14A H 0.4814 0.6395 -0.27 0.026 Uiso 1 1 calc R
H14B H 0.3725 0.6187 -0.4232 0.026 Uiso 1 1 calc R
H14C H 0.4226 0.5776 -0.285 0.026 Uiso 1 1 calc R
C15 C 0.09300(15) 0.58777(5) -0.30258(13) 0.0170(2) Uani 1 1 d .
H15A H 0.1276 0.5521 -0.2616 0.025 Uiso 1 1 calc R
H15B H 0.0793 0.5865 -0.4141 0.025 Uiso 1 1 calc R
H15C H -0.0141 0.598 -0.2681 0.025 Uiso 1 1 calc R
C16 C 0.17019(16) 0.68622(5) -0.30427(13) 0.0174(2) Uani 1 1 d .
H16A H 0.2579 0.7128 -0.2702 0.026 Uiso 1 1 calc R
H16B H 0.066 0.696 -0.2637 0.026 Uiso 1 1 calc R
H16C H 0.15 0.6859 -0.4158 0.026 Uiso 1 1 calc R
C17 C 0.72618(17) 0.50552(5) 0.61925(14) 0.0199(2) Uani 1 1 d .
H17A H 0.6541 0.4778 0.565 0.03 Uiso 1 1 calc R
H17B H 0.7067 0.5065 0.7262 0.03 Uiso 1 1 calc R
H17C H 0.8445 0.4968 0.6133 0.03 Uiso 1 1 calc R
O1 O 0.68771(12) 0.55650(3) 0.55187(10) 0.01687(16) Uani 1 1 d .
O2 O 0.35927(11) 0.49917(3) -0.09675(9) 0.01219(14) Uani 1 1 d .
H2 H 0.277(3) 0.4900(9) -0.075(2) 0.040(6) Uiso 1 1 d .
P1 P 0.28304(3) 0.627182(10) -0.03435(3) 0.00885(5) Uani 1 1 d .
Pd1 Pd 0.460845(9) 0.562335(3) 0.047159(8) 0.00812(3) Uani 1 1 d .

loop_
_atom_site_aniso_label
_atom_site_aniso_U_11
_atom_site_aniso_U_22
_atom_site_aniso_U_33
_atom_site_aniso_U_23
_atom_site_aniso_U_13
_atom_site_aniso_U_12
C8 0.0139(5) 0.0085(4) 0.0141(4) 0.0003(3) 0.0007(4) -0.0009(3)
C10 0.0150(5) 0.0159(5) 0.0213(5) 0.0018(4) 0.0056(4) -0.0029(4)
C11 0.0180(5) 0.0203(5) 0.0146(5) -0.0020(4) 0.0058(4) 0.0002(4)
C1 0.0098(4) 0.0094(4) 0.0118(4) -0.0017(3) 0.0019(3) -0.0007(3)
C2 0.0107(4) 0.0101(4) 0.0126(4) -0.0011(3) 0.0025(3) -0.0002(3)
C3 0.0138(5) 0.0098(4) 0.0184(5) -0.0028(4) 0.0030(4) -0.0010(4)
C4 0.0154(5) 0.0130(5) 0.0190(5) -0.0058(4) 0.0003(4) -0.0027(4)
C5 0.0136(5) 0.0164(5) 0.0150(5) -0.0030(4) -0.0014(4) -0.0001(4)
C6 0.0103(4) 0.0117(4) 0.0127(4) -0.0014(3) 0.0016(3) 0.0005(3)
C7 0.0160(5) 0.0136(5) 0.0112(5) -0.0006(4) 0.0008(4) 0.0021(4)
C9 0.0110(4) 0.0111(4) 0.0156(5) 0.0005(3) 0.0038(4) 0.0013(3)
C12 0.0143(5) 0.0174(5) 0.0254(6) 0.0032(4) 0.0051(4) 0.0057(4)
C13 0.0151(5) 0.0115(4) 0.0111(4) 0.0009(3) 0.0006(4) 0.0015(4)
C14 0.0194(5) 0.0199(5) 0.0132(5) -0.0003(4) 0.0052(4) 0.0021(4)
C15 0.0182(5) 0.0153(5) 0.0158(5) -0.0007(4) -0.0043(4) -0.0008(4)
C16 0.0220(5) 0.0143(5) 0.0154(5) 0.0043(4) 0.0002(4) 0.0025(4)
C17 0.0232(6) 0.0202(6) 0.0160(5) 0.0045(4) 0.0012(4) 0.0003(4)
O1 0.0223(4) 0.0170(4) 0.0116(4) 0.0009(3) 0.0030(3) 0.0027(3)
O2 0.0114(3) 0.0083(3) 0.0161(4) -0.0022(3) -0.0014(3) 0.0013(3)
P1 0.00922(11) 0.00719(11) 0.01015(11) 0.00024(8) 0.00132(9) 0.00074(8)
Pd1 0.00832(4) 0.00632(4) 0.00952(4) -0.00053(2) 0.00038(3) 0.00046(2)

loop_
_atom_type_symbol
_atom_type_description
_atom_type_scat_dispersion_real
_atom_type_scat_dispersion_imag
_atom_type_scat_source
C C 0.0033 0.0016 'International Tables Vol C Tables 4.2.6.8 and 6.1.1.4'
H H 0 0 'International Tables Vol C Tables 4.2.6.8 and 6.1.1.4'
O O 0.0106 0.006 'International Tables Vol C Tables 4.2.6.8 and 6.1.1.4'
P P 0.1023 0.0942 'International Tables Vol C Tables 4.2.6.8 and 6.1.1.4'
Pd Pd -0.9988 1.0072 'International Tables Vol C Tables 4.2.6.8 and 6.1.1.4'

loop_
_geom_angle_atom_site_label_1
_geom_angle_atom_site_label_2
_geom_angle_atom_site_label_3
_geom_angle
_geom_angle_site_symmetry_1
_geom_angle_site_symmetry_3
C2 C8 P1 106.54(7) . .
C2 C8 H8A 110.4 . .
P1 C8 H8A 110.4 . .
C2 C8 H8B 110.4 . .
P1 C8 H8B 110.4 . .
H8A C8 H8B 108.6 . .
C9 C10 H10A 109.5 . .
C9 C10 H10B 109.5 . .
H10A C10 H10B 109.5 . .
C9 C10 H10C 109.5 . .
H10A C10 H10C 109.5 . .
H10B C10 H10C 109.5 . .
C9 C11 H11A 109.5 . .
C9 C11 H11B 109.5 . .
H11A C11 H11B 109.5 . .
C9 C11 H11C 109.5 . .
H11A C11 H11C 109.5 . .
H11B C11 H11C 109.5 . .
C6 C1 C2 116.56(9) . .
C6 C1 Pd1 124.05(8) . .
C2 C1 Pd1 119.36(8) . .
C3 C2 C1 122.17(10) . .
C3 C2 C8 119.38(10) . .
C1 C2 C8 118.40(9) . .
C4 C3 C2 120.05(10) . .
C4 C3 H3 120 . .
C2 C3 H3 120 . .
C5 C4 C3 119.07(10) . .
C5 C4 H4 120.5 . .
C3 C4 H4 120.5 . .
C4 C5 C6 121.61(10) . .
C4 C5 H5 119.2 . .
C6 C5 H5 119.2 . .
C5 C6 C1 120.41(10) . .
C5 C6 C7 116.19(10) . .
C1 C6 C7 123.38(9) . .
O1 C7 C6 108.66(9) . .
O1 C7 H7A 110 . .
C6 C7 H7A 110 . .
O1 C7 H7B 110 . .
C6 C7 H7B 110 . .
H7A C7 H7B 108.3 . .
C12 C9 C10 109.67(10) . .
C12 C9 C11 108.42(9) . .
C10 C9 C11 107.80(9) . .
C12 C9 P1 114.04(8) . .
C10 C9 P1 109.20(8) . .
C11 C9 P1 107.50(8) . .
C9 C12 H12A 109.5 . .
C9 C12 H12B 109.5 . .
H12A C12 H12B 109.5 . .
C9 C12 H12C 109.5 . .
H12A C12 H12C 109.5 . .
H12B C12 H12C 109.5 . .
C15 C13 C16 109.62(9) . .
C15 C13 C14 108.36(9) . .
C16 C13 C14 108.57(9) . .
C15 C13 P1 111.74(8) . .
C16 C13 P1 112.70(8) . .
C14 C13 P1 105.65(7) . .
C13 C14 H14A 109.5 . .
C13 C14 H14B 109.5 . .
H14A C14 H14B 109.5 . .
C13 C14 H14C 109.5 . .
H14A C14 H14C 109.5 . .
H14B C14 H14C 109.5 . .
C13 C15 H15A 109.5 . .
C13 C15 H15B 109.5 . .
H15A C15 H15B 109.5 . .
C13 C15 H15C 109.5 . .
H15A C15 H15C 109.5 . .
H15B C15 H15C 109.5 . .
C13 C16 H16A 109.5 . .
C13 C16 H16B 109.5 . .
H16A C16 H16B 109.5 . .
C13 C16 H16C 109.5 . .
H16A C16 H16C 109.5 . .
H16B C16 H16C 109.5 . .
O1 C17 H17A 109.5 . .
O1 C17 H17B 109.5 . .
H17A C17 H17B 109.5 . .
O1 C17 H17C 109.5 . .
H17A C17 H17C 109.5 . .
H17B C17 H17C 109.5 . .
C17 O1 C7 111.35(9) . .
Pd1 O2 Pd1 102.01(3) 3_665 .
Pd1 O2 H2 109.3(17) 3_665 .
Pd1 O2 H2 110.7(17) . .
C8 P1 C9 107.37(5) . .
C8 P1 C13 103.71(5) . .
C9 P1 C13 112.75(5) . .
C8 P1 Pd1 102.80(4) . .
C9 P1 Pd1 114.53(4) . .
C13 P1 Pd1 114.27(4) . .
C1 Pd1 O2 100.43(4) . 3_665
C1 Pd1 O2 178.36(4) . .
O2 Pd1 O2 77.99(3) 3_665 .
C1 Pd1 P1 82.57(3) . .
O2 Pd1 P1 172.56(2) 3_665 .
O2 Pd1 P1 99.06(2) . .

loop_
_geom_bond_atom_site_label_1
_geom_bond_atom_site_label_2
_geom_bond_distance
_geom_bond_site_symmetry_2
C8 C2 1.5037(15) .
C8 P1 1.8289(11) .
C8 H8A 0.99 .
C8 H8B 0.99 .
C10 C9 1.5373(16) .
C10 H10A 0.98 .
C10 H10B 0.98 .
C10 H10C 0.98 .
C11 C9 1.5414(16) .
C11 H11A 0.98 .
C11 H11B 0.98 .
C11 H11C 0.98 .
C1 C6 1.4125(15) .
C1 C2 1.4196(14) .
C1 Pd1 2.0208(10) .
C2 C3 1.3927(15) .
C3 C4 1.3877(16) .
C3 H3 0.95 .
C4 C5 1.3858(16) .
C4 H4 0.95 .
C5 C6 1.4023(15) .
C5 H5 0.95 .
C6 C7 1.5084(15) .
C7 O1 1.4235(14) .
C7 H7A 0.99 .
C7 H7B 0.99 .
C9 C12 1.5324(16) .
C9 P1 1.8688(11) .
C12 H12A 0.98 .
C12 H12B 0.98 .
C12 H12C 0.98 .
C13 C15 1.5316(16) .
C13 C16 1.5396(15) .
C13 C14 1.5407(16) .
C13 P1 1.8717(11) .
C14 H14A 0.98 .
C14 H14B 0.98 .
C14 H14C 0.98 .
C15 H15A 0.98 .
C15 H15B 0.98 .
C15 H15C 0.98 .
C16 H16A 0.98 .
C16 H16B 0.98 .
C16 H16C 0.98 .
C17 O1 1.4106(14) .
C17 H17A 0.98 .
C17 H17B 0.98 .
C17 H17C 0.98 .
O2 Pd1 2.1009(8) 3_665
O2 Pd1 2.1101(8) .
O2 H2 0.75(2) .
P1 Pd1 2.2023(3) .
Pd1 O2 2.1009(8) 3_665
